data_9016785
loop_
_publ_author_name
'Lee, Y.'
'Hriljac, J. A.'
'Vogt, T.'

_publ_section_title
;
 Variable-temperature structural studies of tetranatrolite from Mt. Saint-Hilaire:
 Synchrotron X-ray powder diffraction and Rietveld analysis
 Sample: T = 100 C
;
_journal_name_full 'American Mineralogist'
_journal_page_first 247
_journal_page_last 251
_journal_volume 90
_journal_year 2005
_chemical_formula_sum 'Al2.315 Ca0.474 H4.74 Na1.462 O12.37 Si2.685'
_chemical_name_mineral Tetranatrolite
_space_group_IT_number 122
_space_group_name_Hall 'I -4 2bw'
_space_group_name_H-M_alt 'I -4 2 d'
_symmetry_space_group_name_H-M 'I -4 2 d'
_cell_angle_alpha 90
_cell_angle_beta 90
_cell_angle_gamma 90
_cell_formula_units_Z 4
_cell_length_a 13.0666
_cell_length_b 13.0666
_cell_length_c 6.6632
_cell_volume 1137.648
_database_code_amcsd 0003728
_diffrn_ambient_temperature 373.15
_exptl_crystal_density_diffrn 2.296
_cod_data_source_file inputs/fixed/downloads/03/03760.cif
_cod_data_source_block 03760
_cod_original_formula_sum '(Si2.685 Al2.315) O12.37 Na1.462 Ca.474 H4.74'
_cod_database_code 9016785

loop_
_space_group_symop_operation_xyz
x,y,z
1/2+x,1/2+y,1/2+z
1/2-y,-x,3/4+z
-y,1/2-x,1/4+z
y,-x,-z
1/2+y,1/2-x,1/2-z
-x,1/2+y,1/4-z
1/2-x,+y,3/4-z
-x,-y,z
1/2-x,1/2-y,1/2+z
1/2+y,x,3/4+z
+y,1/2+x,1/4+z
-y,x,-z
1/2-y,1/2+x,1/2-z
x,1/2-y,1/4-z
1/2+x,-y,3/4-z

loop_
_atom_site_label
_atom_site_fract_x
_atom_site_fract_y
_atom_site_fract_z
_atom_site_occupancy
_atom_site_U_iso_or_equiv
_atom_site_type_symbol
_atom_site_attached_hydrogens
SiT1 0.00000 0.00000 0.00000 0.53700 0.00830 Si 0
AlT1 0.00000 0.00000 0.00000 0.46300 0.00830 Al 0
SiT2 0.05600 0.13360 0.62200 0.53700 0.00830 Si 0
AlT2 0.05600 0.13360 0.62200 0.46300 0.00830 Al 0
O1 0.38880 0.25000 0.12500 1.00000 0.01550 O 0
O2 0.13510 0.05900 0.48570 1.00000 0.01550 O 0
O3 0.05160 0.09430 0.86640 1.00000 0.01550 O 0
Na 0.69230 0.25000 0.12500 0.73100 0.01950 Na 0
Ca 0.69230 0.25000 0.12500 0.23700 0.01950 Ca 0
Wat4 0.12870 0.25000 0.12500 1.00000 0.02300 O 2
Wat5 0.89500 0.25000 0.12500 0.18500 0.02300 O 2

loop_
_cod_changelog_entry_id
_cod_changelog_entry_author
_cod_changelog_entry_date
_cod_changelog_entry_text
1
;cod-tools version 3.8.0
Id: cif_guess_AMCSD_atom_types 9574 2023-05-10 09:00:05Z saulius
;
2023-05-10T18:57:24+03:00
;Derived atom types and hydrogen counts
from atom names that follow the AMCSD naming convention
(Wat == water, O-H == hydroxyl).
;

loop_
_cod_related_entry_id
_cod_related_entry_database
_cod_related_entry_code
1 AMCSD 0003728

_cod_duplicate_entry 9003630
